data_4083305
loop_
_publ_author_name
'Zhang, Xiaolei'
'Zou, Xiaodong'
'Yan, Hong'

_publ_section_title
;
 Synthesis of Boron-Fused 1,4-Dithiin via Cobalt-Mediated Disulfuration of
 Alkyne at theo-Carborane-9,12-dithiolate Unit
;
_journal_issue 10
_journal_name_full Organometallics
_journal_page_first 2661
_journal_paper_doi 10.1021/om500411b
_journal_volume 33
_journal_year 2014
_chemical_formula_sum 'C10 H15 B10 F S2'
_chemical_formula_weight 326.44
_chemical_name_systematic
; 
 ? 
;
_space_group_IT_number 19
_symmetry_cell_setting orthorhombic
_symmetry_space_group_name_Hall 'P 2ac 2ab'
_symmetry_space_group_name_H-M 'P 21 21 21'
_atom_sites_solution_hydrogens geom
_atom_sites_solution_primary direct
_atom_sites_solution_secondary difmap
_audit_creation_method SHELXL-97
_cell_angle_alpha 90.00
_cell_angle_beta 90.00
_cell_angle_gamma 90.00
_cell_formula_units_Z 4
_cell_length_a 7.1833(14)
_cell_length_b 11.771(2)
_cell_length_c 19.299(4)
_cell_measurement_temperature 296(2)
_cell_volume 1631.8(5)
_computing_structure_refinement 'SHELXL-97 (Sheldrick, 1997)'
_computing_structure_solution 'SHELXS-97 (Sheldrick, 1990)'
_diffrn_ambient_temperature 296(2)
_diffrn_measured_fraction_theta_full 0.998
_diffrn_measured_fraction_theta_max 0.998
_diffrn_radiation_monochromator graphite
_diffrn_radiation_source 'fine-focus sealed tube'
_diffrn_radiation_type MoK\a
_diffrn_radiation_wavelength 0.71073
_diffrn_reflns_av_R_equivalents 0.1620
_diffrn_reflns_av_sigmaI/netI 0.1278
_diffrn_reflns_limit_h_max 5
_diffrn_reflns_limit_h_min -8
_diffrn_reflns_limit_k_max 14
_diffrn_reflns_limit_k_min -14
_diffrn_reflns_limit_l_max 23
_diffrn_reflns_limit_l_min -23
_diffrn_reflns_number 11694
_diffrn_reflns_theta_full 26.00
_diffrn_reflns_theta_max 26.00
_diffrn_reflns_theta_min 2.03
_exptl_absorpt_coefficient_mu 0.320
_exptl_crystal_density_diffrn 1.329
_exptl_crystal_density_method 'not measured'
_exptl_crystal_F_000 664
_refine_diff_density_max 0.437
_refine_diff_density_min -0.586
_refine_diff_density_rms 0.116
_refine_ls_abs_structure_details 'Flack H D (1983), Acta Cryst. A39, 876-881'
_refine_ls_abs_structure_Flack 0.95(16)
_refine_ls_extinction_method none
_refine_ls_goodness_of_fit_ref 1.031
_refine_ls_hydrogen_treatment mixed
_refine_ls_matrix_type full
_refine_ls_number_parameters 208
_refine_ls_number_reflns 3195
_refine_ls_number_restraints 0
_refine_ls_restrained_S_all 1.031
_refine_ls_R_factor_all 0.0971
_refine_ls_R_factor_gt 0.0810
_refine_ls_shift/su_max 0.000
_refine_ls_shift/su_mean 0.000
_refine_ls_structure_factor_coef Fsqd
_refine_ls_weighting_details 'calc w=1/[\s^2^(Fo^2^)+(0.1306P)^2^+0.0000P] where P=(Fo^2^+2Fc^2^)/3'
_refine_ls_weighting_scheme calc
_refine_ls_wR_factor_gt 0.1976
_refine_ls_wR_factor_ref 0.2102
_reflns_number_gt 2646
_reflns_number_total 3195
_reflns_threshold_expression >2sigma(I)
_cod_data_source_file om500411b_si_002.cif
_cod_data_source_block 20120427M
_cod_depositor_comments
;
The following automatic conversions were performed:

'_symmetry_cell_setting' value 'Orthorhombic' changed to
'orthorhombic' according to
/usr/data/users/saulius/crontab/automatic-downloads/rss-feeds/ACS/lib/dictionaries/cif_core.dic
dictionary named 'cif_core.dic' version 2.4.2 from 2011-04-26.

Automatic conversion script
Id: cif_fix_values 2281 2013-09-26 08:29:07Z andrius 

 Adding full bibliography for 4083297--4083306.cif.
;
_cod_original_cell_volume 1631.9(6)
_cod_original_sg_symbol_H-M P2(1)2(1)2(1)
_cod_database_code 4083305

loop_
_symmetry_equiv_pos_as_xyz
'x, y, z'
'-x+1/2, -y, z+1/2'
'-x, y+1/2, -z+1/2'
'x+1/2, -y+1/2, -z'

loop_
_atom_site_label
_atom_site_type_symbol
_atom_site_fract_x
_atom_site_fract_y
_atom_site_fract_z
_atom_site_U_iso_or_equiv
_atom_site_adp_type
_atom_site_occupancy
_atom_site_symmetry_multiplicity
_atom_site_calc_flag
_atom_site_refinement_flags
S1 S 0.62472(14) 0.90568(9) 0.09421(6) 0.0369(3) Uani 1 1 d .
S2 S 0.83287(17) 0.76025(11) 0.24342(6) 0.0438(4) Uani 1 1 d .
B9 B 0.5563(6) 0.7591(4) 0.1186(3) 0.0290(10) Uani 1 1 d .
C18 C 1.1112(9) 1.2339(5) 0.0770(3) 0.0520(14) Uani 1 1 d .
C15 C 0.9284(7) 1.0386(4) 0.1167(2) 0.0380(10) Uani 1 1 d .
B12 B 0.6554(7) 0.6879(4) 0.1895(3) 0.0315(10) Uani 1 1 d .
C13 C 0.8303(6) 0.9334(4) 0.1418(3) 0.0365(10) Uani 1 1 d .
F1 F 1.2007(7) 1.3311(3) 0.0595(2) 0.0870(14) Uani 1 1 d .
B8 B 0.7076(7) 0.6401(4) 0.1024(3) 0.0339(11) Uani 1 1 d .
H8 H 0.8455 0.6498 0.0783 0.041 Uiso 1 1 calc R
C17 C 0.9195(9) 1.2359(4) 0.0833(3) 0.0532(14) Uani 1 1 d .
H17 H 0.8516 1.3014 0.0740 0.064 Uiso 1 1 calc R
B4 B 0.3205(7) 0.7108(4) 0.1093(3) 0.0355(11) Uani 1 1 d .
H4 H 0.2085 0.7653 0.0891 0.043 Uiso 1 1 calc R
C1 C 0.3443(7) 0.5699(4) 0.0936(3) 0.0404(11) Uani 1 1 d .
H1 H 0.2377 0.5292 0.0610 0.048 Uiso 1 1 calc R
B5 B 0.4995(7) 0.6561(4) 0.0541(3) 0.0348(11) Uani 1 1 d .
H5 H 0.5013 0.6758 -0.0016 0.042 Uiso 1 1 calc R
C16 C 0.8330(8) 1.1369(4) 0.1039(3) 0.0487(12) Uani 1 1 d .
H16 H 0.7043 1.1370 0.1092 0.058 Uiso 1 1 calc R
C14 C 0.9000(7) 0.8790(4) 0.1954(3) 0.0403(11) Uani 1 1 d .
H14A H 1.0103 0.9112 0.2113 0.048 Uiso 1 1 calc R
C2 C 0.4400(7) 0.5031(4) 0.1603(3) 0.0433(12) Uani 1 1 d .
H2 H 0.3999 0.4160 0.1745 0.052 Uiso 1 1 calc R
B7 B 0.6660(8) 0.5393(5) 0.1690(3) 0.0394(12) Uani 1 1 d .
H7A H 0.7769 0.4830 0.1881 0.047 Uiso 1 1 calc R
C20 C 1.1224(7) 1.0410(5) 0.1090(3) 0.0462(12) Uani 1 1 d .
H20 H 1.1905 0.9753 0.1175 0.055 Uiso 1 1 calc R
B11 B 0.4879(7) 0.5936(5) 0.2256(3) 0.0421(12) Uani 1 1 d .
H11 H 0.4849 0.5719 0.2810 0.051 Uiso 1 1 calc R
B6 B 0.5677(8) 0.5207(4) 0.0863(3) 0.0396(12) Uani 1 1 d .
H6A H 0.6110 0.4510 0.0519 0.048 Uiso 1 1 calc R
C19 C 1.2144(7) 1.1376(5) 0.0894(3) 0.0554(14) Uani 1 1 d .
H19 H 1.3432 1.1381 0.0846 0.066 Uiso 1 1 calc R
B10 B 0.4156(7) 0.7284(5) 0.1938(3) 0.0367(12) Uani 1 1 d .
H10A H 0.3647 0.7952 0.2289 0.044 Uiso 1 1 calc R
B3 B 0.2802(8) 0.6083(5) 0.1760(4) 0.0484(15) Uani 1 1 d .
H3 H 0.1414 0.5946 0.1987 0.058 Uiso 1 1 calc R

loop_
_atom_site_aniso_label
_atom_site_aniso_U_11
_atom_site_aniso_U_22
_atom_site_aniso_U_33
_atom_site_aniso_U_23
_atom_site_aniso_U_13
_atom_site_aniso_U_12
S1 0.0335(5) 0.0283(5) 0.0490(7) 0.0046(5) -0.0077(5) -0.0054(4)
S2 0.0477(7) 0.0445(7) 0.0393(6) 0.0062(6) -0.0116(5) -0.0086(5)
B9 0.027(2) 0.025(2) 0.035(2) 0.000(2) -0.0012(19) -0.0008(17)
C18 0.073(4) 0.043(3) 0.039(3) -0.005(2) 0.004(3) -0.032(3)
C15 0.042(2) 0.035(2) 0.037(2) 0.001(2) 0.003(2) -0.0025(19)
B12 0.034(2) 0.030(2) 0.031(2) 0.007(2) -0.002(2) 0.000(2)
C13 0.0306(19) 0.033(2) 0.046(3) -0.006(2) -0.002(2) -0.0030(18)
F1 0.119(3) 0.056(2) 0.086(3) -0.002(2) 0.017(3) -0.053(2)
B8 0.033(2) 0.034(2) 0.035(3) 0.002(2) 0.002(2) 0.0031(19)
C17 0.069(3) 0.031(2) 0.060(3) 0.011(3) -0.006(3) -0.005(2)
B4 0.031(2) 0.029(2) 0.046(3) 0.007(2) -0.003(2) -0.0028(19)
C1 0.043(2) 0.033(2) 0.045(3) 0.003(2) -0.012(2) -0.0086(18)
B5 0.044(3) 0.030(3) 0.030(3) 0.000(2) -0.008(2) -0.003(2)
C16 0.047(3) 0.040(2) 0.059(3) 0.007(3) -0.002(3) -0.004(2)
C14 0.040(2) 0.040(3) 0.041(3) -0.003(2) 0.003(2) -0.0087(19)
C2 0.044(2) 0.036(2) 0.049(3) 0.008(2) -0.004(2) -0.005(2)
B7 0.038(3) 0.035(2) 0.045(3) 0.011(2) 0.001(2) 0.004(2)
C20 0.038(2) 0.045(2) 0.056(3) 0.003(3) 0.000(2) -0.002(2)
B11 0.041(3) 0.046(3) 0.040(3) 0.011(3) 0.002(2) -0.006(3)
B6 0.051(3) 0.030(3) 0.037(3) -0.003(2) -0.004(2) -0.001(2)
C19 0.039(2) 0.069(4) 0.058(3) -0.014(3) -0.002(3) -0.009(2)
B10 0.032(2) 0.043(3) 0.035(3) -0.006(2) 0.006(2) 0.000(2)
B3 0.034(3) 0.047(3) 0.064(4) 0.004(3) 0.009(3) -0.006(2)

loop_
_atom_type_symbol
_atom_type_description
_atom_type_scat_dispersion_real
_atom_type_scat_dispersion_imag
_atom_type_scat_source
C C 0.0033 0.0016 'International Tables Vol C Tables 4.2.6.8 and 6.1.1.4'
H H 0.0000 0.0000 'International Tables Vol C Tables 4.2.6.8 and 6.1.1.4'
B B 0.0013 0.0007 'International Tables Vol C Tables 4.2.6.8 and 6.1.1.4'
F F 0.0171 0.0103 'International Tables Vol C Tables 4.2.6.8 and 6.1.1.4'
S S 0.1246 0.1234 'International Tables Vol C Tables 4.2.6.8 and 6.1.1.4'

loop_
_geom_angle_atom_site_label_1
_geom_angle_atom_site_label_2
_geom_angle_atom_site_label_3
_geom_angle
C13 S1 B9 105.1(2)
C14 S2 B12 105.1(2)
B12 B9 B5 108.2(3)
B12 B9 B4 108.0(3)
B5 B9 B4 60.0(3)
B12 B9 B8 61.3(3)
B5 B9 B8 59.2(3)
B4 B9 B8 107.8(3)
B12 B9 B10 60.3(3)
B5 B9 B10 107.3(3)
B4 B9 B10 59.3(3)
B8 B9 B10 108.8(3)
B12 B9 S1 122.3(3)
B5 B9 S1 121.0(3)
B4 B9 S1 121.2(3)
B8 B9 S1 121.3(3)
B10 B9 S1 122.6(3)
F1 C18 C19 118.9(6)
F1 C18 C17 118.7(6)
C19 C18 C17 122.3(5)
C16 C15 C20 117.5(5)
C16 C15 C13 121.3(4)
C20 C15 C13 121.1(5)
B9 B12 B11 109.2(4)
B9 B12 B10 61.2(3)
B11 B12 B10 59.8(3)
B9 B12 B7 108.1(4)
B11 B12 B7 60.4(3)
B10 B12 B7 108.1(4)
B9 B12 B8 60.6(3)
B11 B12 B8 108.0(4)
B10 B12 B8 109.0(4)
B7 B12 B8 58.9(3)
B9 B12 S2 119.8(3)
B11 B12 S2 122.2(3)
B10 B12 S2 120.9(3)
B7 B12 S2 122.9(3)
B8 B12 S2 121.4(3)
C14 C13 C15 118.4(4)
C14 C13 S1 129.5(4)
C15 C13 S1 112.0(3)
B6 B8 B5 60.6(3)
B6 B8 B7 59.8(3)
B5 B8 B7 108.0(4)
B6 B8 B9 108.0(4)
B5 B8 B9 60.0(3)
B7 B8 B9 107.0(4)
B6 B8 B12 107.1(4)
B5 B8 B12 106.3(3)
B7 B8 B12 60.0(3)
B9 B8 B12 58.1(3)
C16 C17 C18 117.4(5)
C1 B4 B10 103.9(4)
C1 B4 B3 59.0(3)
B10 B4 B3 58.7(3)
C1 B4 B5 57.9(3)
B10 B4 B5 108.2(3)
B3 B4 B5 107.6(4)
C1 B4 B9 103.5(4)
B10 B4 B9 60.6(3)
B3 B4 B9 107.1(4)
B5 B4 B9 59.7(3)
C2 C1 B5 111.2(4)
C2 C1 B4 111.5(4)
B5 C1 B4 63.9(3)
C2 C1 B6 60.9(3)
B5 C1 B6 63.1(3)
B4 C1 B6 116.1(4)
C2 C1 B3 61.0(3)
B5 C1 B3 115.9(4)
B4 C1 B3 63.2(3)
B6 C1 B3 114.6(4)
C1 B5 B8 104.9(3)
C1 B5 B6 59.1(3)
B8 B5 B6 59.3(3)
C1 B5 B9 104.2(4)
B8 B5 B9 60.8(3)
B6 B5 B9 107.6(3)
C1 B5 B4 58.2(3)
B8 B5 B4 109.3(4)
B6 B5 B4 108.2(4)
B9 B5 B4 60.3(3)
C15 C16 C17 122.8(5)
C13 C14 S2 134.6(4)
C1 C2 B11 111.5(4)
C1 C2 B7 110.9(4)
B11 C2 B7 64.5(3)
C1 C2 B6 61.1(3)
B11 C2 B6 116.0(4)
B7 C2 B6 62.4(3)
C1 C2 B3 61.2(3)
B11 C2 B3 63.1(3)
B7 C2 B3 116.4(4)
B6 C2 B3 114.8(4)
C2 B7 B6 59.5(3)
C2 B7 B8 105.0(4)
B6 B7 B8 59.6(3)
C2 B7 B12 103.2(4)
B6 B7 B12 107.8(4)
B8 B7 B12 61.0(3)
C2 B7 B11 57.7(3)
B6 B7 B11 108.0(4)
B8 B7 B11 108.8(4)
B12 B7 B11 59.3(3)
C19 C20 C15 121.8(5)
C2 B11 B10 104.3(4)
C2 B11 B12 103.9(4)
B10 B11 B12 60.4(3)
C2 B11 B3 59.3(3)
B10 B11 B3 58.9(3)
B12 B11 B3 107.2(4)
C2 B11 B7 57.8(3)
B10 B11 B7 108.4(4)
B12 B11 B7 60.2(3)
B3 B11 B7 107.7(4)
C2 B6 C1 58.0(3)
C2 B6 B8 104.8(4)
C1 B6 B8 104.5(4)
C2 B6 B7 58.2(3)
C1 B6 B7 105.0(4)
B8 B6 B7 60.6(3)
C2 B6 B5 104.6(4)
C1 B6 B5 57.8(3)
B8 B6 B5 60.1(3)
B7 B6 B5 108.4(4)
C20 C19 C18 118.2(5)
B3 B10 B11 60.6(3)
B3 B10 B4 60.9(3)
B11 B10 B4 108.9(4)
B3 B10 B12 108.1(4)
B11 B10 B12 59.8(3)
B4 B10 B12 107.2(4)
B3 B10 B9 108.4(4)
B11 B10 B9 107.0(4)
B4 B10 B9 60.1(3)
B12 B10 B9 58.5(3)
C2 B3 C1 57.8(3)
C2 B3 B10 104.2(4)
C1 B3 B10 104.2(4)
C2 B3 B11 57.6(3)
C1 B3 B11 104.3(4)
B10 B3 B11 60.5(3)
C2 B3 B4 104.5(4)
C1 B3 B4 57.8(3)
B10 B3 B4 60.4(3)
B11 B3 B4 108.5(4)

loop_
_geom_bond_atom_site_label_1
_geom_bond_atom_site_label_2
_geom_bond_distance
S1 C13 1.770(5)
S1 B9 1.855(5)
S2 C14 1.746(5)
S2 B12 1.852(5)
B9 B12 1.755(7)
B9 B5 1.785(7)
B9 B4 1.796(7)
B9 B8 1.800(7)
B9 B10 1.805(7)
C18 F1 1.355(6)
C18 C19 1.375(9)
C18 C17 1.383(9)
C15 C16 1.368(7)
C15 C20 1.402(7)
C15 C13 1.504(6)
B12 B11 1.779(7)
B12 B10 1.789(7)
B12 B7 1.795(8)
B12 B8 1.813(7)
C13 C14 1.315(7)
B8 B6 1.756(7)
B8 B5 1.771(7)
B8 B7 1.775(7)
C17 C16 1.379(7)
B4 C1 1.695(6)
B4 B10 1.780(8)
B4 B3 1.789(8)
B4 B5 1.790(8)
C1 C2 1.658(7)
C1 B5 1.689(7)
C1 B6 1.712(8)
C1 B3 1.718(8)
B5 B6 1.780(7)
C2 B11 1.685(8)
C2 B7 1.686(8)
C2 B6 1.710(8)
C2 B3 1.715(8)
B7 B6 1.759(8)
B7 B11 1.799(8)
C20 C19 1.368(8)
B11 B10 1.779(8)
B11 B3 1.780(9)
B10 B3 1.750(8)
